data_2004963
loop_
_publ_author_name
'Glidewell, C.'
'Ferguson, G.'

_publ_section_title
;
 1,3-Adamantanedicarboxylic Acid and 1,3-Adamantanediacetic Acid
;
_journal_issue 6
_journal_name_full 'Acta Crystallographica Section C'
_journal_page_first 1466
_journal_page_last 1470
_journal_paper_doi 10.1107/S0108270195016593
_journal_volume 52
_journal_year 1996
_chemical_formula_moiety 'C14 H20 O4 '
_chemical_formula_sum 'C14 H20 O4'
_chemical_formula_weight 252.30
_chemical_name_systematic
;
1,3-Adamantanediacetic acid
;
_space_group_IT_number 14
_symmetry_cell_setting monoclinic
_symmetry_space_group_name_Hall '-P 2yab'
_symmetry_space_group_name_H-M 'P 1 21/a 1'
_cell_angle_alpha 90.0
_cell_angle_beta 110.23(5)
_cell_angle_gamma 90.0
_cell_formula_units_Z 8
_cell_length_a 23.677(14)
_cell_length_b 7.739(5)
_cell_length_c 14.730(14)
_cell_measurement_reflns_used 25
_cell_measurement_temperature 294.0(10)
_cell_measurement_theta_max 13.35
_cell_measurement_theta_min 5.90
_cell_volume 2533(3)
_computing_cell_refinement 'CAD-4/PC Software'
_computing_data_collection 'CAD-4/PC Software (Enraf-Nonius 1992)'
_computing_data_reduction 'DATRD2 in NRCVAX94'
_computing_molecular_graphics 'ORTEPII (Johnson, 1976) as implemented in PLATON and PLUTON (Spek 1995b)'
_computing_publication_material 'NRCVAX94, SHELXL93 and WordPerfect'
_computing_structure_refinement 'NRCVAX94 and SHELXL93'
_computing_structure_solution 'SOLVER in NRCVAX'
_diffrn_ambient_temperature 294.0(10)
_diffrn_measurement_device 'Enraf-Nonius CAD-4'
_diffrn_measurement_method \q/2\q
_diffrn_radiation_monochromator graphite
_diffrn_radiation_source 'X-ray tube'
_diffrn_radiation_type MoK\a
_diffrn_radiation_wavelength 0.7107
_diffrn_reflns_av_R_equivalents 0.022
_diffrn_reflns_av_sigmaI/netI 0.1017
_diffrn_reflns_limit_h_max 26
_diffrn_reflns_limit_h_min -28
_diffrn_reflns_limit_k_max 9
_diffrn_reflns_limit_k_min 0
_diffrn_reflns_limit_l_max 17
_diffrn_reflns_limit_l_min 0
_diffrn_reflns_number 4602
_diffrn_reflns_theta_max 24.9
_diffrn_reflns_theta_min 2.7
_diffrn_standards_decay_% none
_diffrn_standards_interval_time 120
_diffrn_standards_number 3
_exptl_absorpt_coefficient_mu 0.096
_exptl_absorpt_correction_T_max 1.0
_exptl_absorpt_correction_T_min 1.0
_exptl_absorpt_correction_type none
_exptl_crystal_colour colourless
_exptl_crystal_density_diffrn 1.323
_exptl_crystal_density_method 'not measured'
_exptl_crystal_description 'very thin plate'
_exptl_crystal_F_000 1088
_exptl_crystal_size_max 0.41
_exptl_crystal_size_mid 0.39
_exptl_crystal_size_min 0.01
_refine_diff_density_max 0.249
_refine_diff_density_min -0.206
_refine_ls_extinction_coef 0.0002(7)
_refine_ls_extinction_method SHELXL93
_refine_ls_goodness_of_fit_all 0.967
_refine_ls_goodness_of_fit_obs 1.327
_refine_ls_hydrogen_treatment 'H atoms riding (SHELXL93 defaults, C---H 0.97--0.98, O---H 0.83\%A)'
_refine_ls_matrix_type full
_refine_ls_number_parameters 326
_refine_ls_number_reflns 4427
_refine_ls_number_restraints 0
_refine_ls_restrained_S_all 0.967
_refine_ls_restrained_S_obs 1.327
_refine_ls_R_factor_all 0.1517
_refine_ls_R_factor_obs 0.0654
_refine_ls_shift/esd_max 0.000
_refine_ls_shift/esd_mean 0.000
_refine_ls_structure_factor_coef Fsqd
_refine_ls_weighting_scheme
;
w = 1/[\s^2^(F~o~^2^) + (0.0886P)^2^]
where P = (F~o~^2^ + 2F~c~^2^)/3
;
_refine_ls_wR_factor_all 0.1860
_refine_ls_wR_factor_obs 0.1641
_reflns_number_observed 2002
_reflns_number_total 4427
_reflns_observed_criterion >2\s(I)
_cod_data_source_file cf1046.cif
_cod_data_source_block II
_cod_depositor_comments
;
The following automatic conversions were performed:
'_symmetry_cell_setting' value 'Monoclinic' changed to 'monoclinic'
according to '/home/saulius/struct/CIF-dictionaries/cif_core.dic'
dictionary named 'cif_core.dic' version 2.4.1 from 2010-06-29.

Automatic conversion script
Id: cif_fix_enum 1527 2010-12-29 10:47:43Z saulius 

The following automatic conversions were performed:

'_symmetry_cell_setting' value 'Monoclinic' changed to 'monoclinic'
according to /home/saulius/struct/CIF-dictionaries/cif_core.dic
dictionary named 'cif_core.dic' version 2.4.1 from 2010-06-29.

Automatic conversion script
Id: cif_fix_values 1715 2011-07-08 13:25:40Z adriana 
;
_cod_original_sg_symbol_H-M 'P 21/a'
_cod_database_code 2004963

loop_
_symmetry_equiv_pos_as_xyz
'x, y, z'
'-x+1/2, y+1/2, -z'
'-x, -y, -z'
'x-1/2, -y-1/2, z'

loop_
_atom_site_aniso_label
_atom_site_aniso_U_11
_atom_site_aniso_U_22
_atom_site_aniso_U_33
_atom_site_aniso_U_12
_atom_site_aniso_U_13
_atom_site_aniso_U_23
O11 0.131(3) 0.049(2) 0.054(2) 0.003(2) 0.038(2) -0.009(2)
O12 0.113(3) 0.047(2) 0.061(2) -0.010(2) 0.054(2) -0.012(2)
O13 0.059(2) 0.086(2) 0.031(2) 0.004(2) 0.0114(14) -0.009(2)
O14 0.046(2) 0.099(3) 0.042(2) 0.008(2) 0.015(2) -0.003(2)
C11 0.030(2) 0.041(2) 0.034(2) 0.002(2) 0.013(2) 0.000(2)
C12 0.033(2) 0.042(2) 0.028(2) 0.002(2) 0.010(2) 0.001(2)
C13 0.036(2) 0.034(2) 0.029(2) -0.005(2) 0.010(2) 0.000(2)
C14 0.052(3) 0.047(3) 0.032(2) -0.004(2) 0.017(2) -0.002(2)
C15 0.062(3) 0.050(3) 0.029(2) 0.014(2) 0.013(2) 0.011(2)
C16 0.053(3) 0.037(2) 0.049(3) 0.006(2) 0.027(2) 0.004(2)
C17 0.043(2) 0.053(3) 0.037(2) 0.008(2) 0.018(2) 0.002(2)
C18 0.040(2) 0.053(3) 0.041(2) -0.014(2) 0.013(2) -0.003(2)
C19 0.038(3) 0.077(3) 0.050(3) 0.015(2) 0.005(2) -0.004(3)
C110 0.032(2) 0.068(3) 0.045(3) -0.006(2) 0.017(2) 0.002(2)
C111 0.036(2) 0.053(3) 0.048(3) 0.003(2) 0.013(2) -0.015(2)
C112 0.043(3) 0.038(3) 0.051(3) -0.002(2) 0.013(2) -0.010(2)
C113 0.051(3) 0.041(3) 0.033(2) -0.008(2) 0.015(2) -0.004(2)
C114 0.052(3) 0.030(2) 0.043(3) 0.002(2) 0.015(2) -0.008(2)
O21 0.128(3) 0.050(2) 0.086(3) -0.007(2) 0.068(2) -0.019(2)
O22 0.201(5) 0.052(2) 0.056(2) 0.025(3) 0.052(3) -0.001(2)
O23 0.042(2) 0.106(3) 0.037(2) -0.009(2) 0.0101(14) 0.000(2)
O24 0.049(2) 0.100(3) 0.031(2) -0.011(2) 0.0145(14) 0.000(2)
C21 0.031(2) 0.034(2) 0.029(2) 0.000(2) 0.010(2) -0.007(2)
C22 0.034(2) 0.033(2) 0.032(2) 0.000(2) 0.008(2) -0.001(2)
C23 0.035(2) 0.035(2) 0.027(2) 0.003(2) 0.008(2) 0.002(2)
C24 0.041(2) 0.046(3) 0.035(2) 0.008(2) 0.008(2) 0.001(2)
C25 0.032(2) 0.050(3) 0.039(2) 0.004(2) 0.002(2) -0.002(2)
C26 0.042(2) 0.040(2) 0.025(2) -0.005(2) 0.008(2) 0.000(2)
C27 0.049(3) 0.036(2) 0.035(2) -0.005(2) 0.007(2) -0.001(2)
C28 0.050(3) 0.051(3) 0.035(2) 0.002(2) 0.019(2) 0.002(2)
C29 0.038(2) 0.058(3) 0.055(3) -0.007(2) 0.015(2) -0.014(2)
C210 0.057(3) 0.050(3) 0.041(3) -0.014(2) 0.024(2) 0.002(2)
C211 0.036(2) 0.054(3) 0.053(3) 0.003(2) 0.013(2) -0.014(2)
C212 0.044(3) 0.040(3) 0.049(3) 0.010(2) 0.008(2) -0.004(2)
C213 0.044(2) 0.038(2) 0.033(2) 0.002(2) 0.011(2) -0.003(2)
C214 0.043(3) 0.041(2) 0.034(2) -0.002(2) 0.014(2) -0.013(2)

loop_
_atom_site_label
_atom_site_occupancy
_atom_site_fract_x
_atom_site_fract_y
_atom_site_fract_z
_atom_site_U_iso_or_equiv
_atom_site_thermal_displace_type
_atom_site_calc_flag
_atom_site_refinement_flags
_atom_site_type_symbol
O11 1 .4227(2) .1970(4) -0.1489(2) .0761(11) Uani d . O
O12 1 .4190(2) .0259(4) -.0317(2) .0678(10) Uani d . O
O13 1 .42339(13) -0.5512(4) -0.5339(2) .0593(9) Uani d . O
O14 1 .49458(14) -0.5368(5) -0.3901(2) .0623(9) Uani d . O
C11 1 .3918(2) -0.1761(5) -0.2469(3) .0347(9) Uani d . C
C12 1 .4170(2) -0.3380(5) -0.2797(3) .0345(9) Uani d . C
C13 1 .3700(2) -0.4268(5) -0.3655(3) .0332(9) Uani d . C
C14 1 .3485(2) -0.2968(5) -0.4488(3) .0433(11) Uani d . C
C15 1 .3225(2) -0.1368(6) -0.4178(3) .0475(12) Uani d . C
C16 1 .3700(2) -.0518(5) -0.3319(3) .0439(10) Uani d . C
C17 1 .3380(2) -0.2290(6) -0.2185(3) .0430(11) Uani d . C
C18 1 .3167(2) -0.4769(6) -0.3343(3) .0448(11) Uani d . C
C19 1 .2692(2) -0.1884(6) -0.3888(3) .0576(13) Uani d . C
C110 1 .2904(2) -0.3142(6) -0.3044(3) .0474(11) Uani d . C
C111 1 .4432(2) -0.1009(6) -0.1597(3) .0460(11) Uani d . C
C112 1 .4270(2) .0490(6) -0.1110(3) .0451(11) Uani d . C
C113 1 .3950(2) -0.5928(5) -0.3959(3) .0415(10) Uani d . C
C114 1 .4408(2) -0.5597(5) -0.4411(3) .0416(10) Uani d . C
O21 1 .4101(2) .2992(4) .0724(3) .0802(11) Uani d . O
O22 1 .4192(2) .4659(4) -.0404(3) .1011(15) Uani d . O
O23 1 .48627(13) 1.0586(5) .3812(2) .0626(9) Uani d . O
O24 1 .42233(13) 1.0174(4) .4585(2) .0598(9) Uani d . O
C21 1 .3802(2) .6702(5) .1372(3) .0316(9) Uani d . C
C22 1 .4048(2) .8294(5) .1994(3) .0337(9) Uani d . C
C23 1 .3567(2) .9179(5) .2310(3) .0331(9) Uani d . C
C24 1 .3049(2) .9694(5) .1394(3) .0422(10) Uani d . C
C25 1 .2789(2) .8111(5) .0773(3) .0432(11) Uani d . C
C26 1 .3277(2) .7257(5) .0475(3) .0366(10) Uani d . C
C27 1 .3561(2) .5435(5) .1947(3) .0421(10) Uani d . C
C28 1 .3335(2) .7867(5) .2877(3) .0445(11) Uani d . C
C29 1 .2555(2) .6839(6) .1356(3) .0507(12) Uani d . C
C210 1 .3079(2) .6282(6) .2258(3) .0475(11) Uani d . C
C211 1 .4331(2) .5944(6) .1103(3) .0483(11) Uani d . C
C212 1 .4192(2) .4456(6) .0434(3) .0465(11) Uani d . C
C213 1 .3824(2) 1.0828(5) .2905(3) .0389(10) Uani d . C
C214 1 .4335(2) 1.0497(5) .3832(3) .0389(10) Uani d . C
H12A 1 .4513 -0.3057 -0.2976 .041 Uiso calc R H
H12B 1 .4309 -0.4186 -0.2261 .041 Uiso calc R H
H14A 1 .3821 -0.2637 -0.4686 .052 Uiso calc R H
H14B 1 .3181 -0.3500 -0.5038 .052 Uiso calc R H
H15 1 .3091 -0.0549 -0.4718 .057 Uiso calc R H
H16A 1 .4038 -0.0162 -0.3505 .053 Uiso calc R H
H16B 1 .3533 .0505 -0.3128 .053 Uiso calc R H
H17A 1 .3509 -0.3090 -0.1645 .052 Uiso calc R H
H17B 1 .3211 -0.1279 -0.1985 .052 Uiso calc R H
H18A 1 .3300 -0.5569 -0.2803 .054 Uiso calc R H
H18B 1 .2860 -0.5337 -0.3874 .054 Uiso calc R H
H19A 1 .2384 -0.2423 -0.4430 .069 Uiso calc R H
H19B 1 .2519 -0.0867 -0.3700 .069 Uiso calc R H
H110 1 .2561 -0.3472 -0.2855 .057 Uiso calc R H
H11A 1 .4584 -0.1920 -0.1123 .055 Uiso calc R H
H11B 1 .4757 -0.0664 -0.1817 .055 Uiso calc R H
H11C 1 .4127 -0.6649 -0.3393 .050 Uiso calc R H
H11D 1 .3620 -0.6565 -0.4412 .050 Uiso calc R H
H22A 1 .4198 .9108 .1630 .040 Uiso calc R H
H22B 1 .4383 .7955 .2563 .040 Uiso calc R H
H24A 1 .2735 1.0255 .1572 .051 Uiso calc R H
H24B 1 .3193 1.0511 .1024 .051 Uiso calc R H
H25 1 .2456 .8467 .0193 .052 Uiso calc R H
H26A 1 .3419 .8062 .0097 .044 Uiso calc R H
H26B 1 .3112 .6255 .0075 .044 Uiso calc R H
H27A 1 .3394 .4430 .1551 .051 Uiso calc R H
H27B 1 .3889 .5050 .2514 .051 Uiso calc R H
H28A 1 .3661 .7521 .3456 .053 Uiso calc R H
H28B 1 .3024 .8398 .3074 .053 Uiso calc R H
H29A 1 .2382 .5836 .0963 .061 Uiso calc R H
H29B 1 .2244 .7383 .1545 .061 Uiso calc R H
H210 1 .2933 .5455 .2631 .057 Uiso calc R H
H21A 1 .4494 .6861 .0816 .058 Uiso calc R H
H21B 1 .4646 .5598 .1696 .058 Uiso calc R H
H21C 1 .3961 1.1608 .2509 .047 Uiso calc R H
H21D 1 .3502 1.1402 .3054 .047 Uiso calc R H
H1 .50 .4215 .2816 -0.1147 .050 Uiso d P H
H2 .50 .4201 .3810 -0.0745 .050 Uiso d P H
H3 .50 .4161 .1112 .0008 .050 Uiso d P H
H4 .50 .4128 .2138 .0398 .050 Uiso d P H
H5 .50 .4493 -0.5235 -0.5579 .050 Uiso d P H
H6 .50 .5204 -0.5089 -0.4140 .050 Uiso d P H
H7 .50 .5149 1.0348 .4313 .050 Uiso d P H
H8 .50 .4510 .9936 .5087 .050 Uiso d P H

loop_
_atom_type_symbol
_atom_type_description
_atom_type_scat_dispersion_real
_atom_type_scat_dispersion_imag
_atom_type_scat_source
C C 0.0033 0.0016 'International Tables Vol C Tables 4.2.6.8 and 6.1.1.4'
H H 0.0000 0.0000 'International Tables Vol C Tables 4.2.6.8 and 6.1.1.4'
O O 0.0106 0.0060 'International Tables Vol C Tables 4.2.6.8 and 6.1.1.4'

loop_
_geom_angle_atom_site_label_1
_geom_angle_atom_site_label_2
_geom_angle_atom_site_label_3
_geom_angle
_geom_angle_publ_flag
C12 C11 C16 108.4(3) ?
C12 C11 C17 108.6(3) ?
C12 C11 C111 106.8(3) ?
C16 C11 C17 108.5(3) ?
C16 C11 C111 113.0(3) ?
C17 C11 C111 111.4(3) ?
C11 C12 C13 112.1(3) ?
C12 C13 C14 108.2(3) ?
C12 C13 C18 107.7(3) ?
C12 C13 C113 111.8(3) ?
C14 C13 C18 109.0(3) ?
C14 C13 C113 111.6(3) ?
C18 C13 C113 108.4(3) ?
C13 C14 C15 110.5(3) ?
C14 C15 C16 109.9(3) ?
C14 C15 C19 109.5(4) ?
C16 C15 C19 109.1(3) ?
C11 C16 C15 110.7(3) ?
C11 C17 C110 109.6(3) ?
C13 C18 C110 109.6(3) ?
C15 C19 C110 109.0(3) ?
C17 C110 C18 109.7(3) ?
C17 C110 C19 110.0(4) ?
C18 C110 C19 110.1(4) ?
C11 C111 C112 115.9(3) yes
O11 C112 O12 121.6(4) yes
O11 C112 C111 119.3(4) yes
O12 C112 C111 119.0(4) yes
C13 C113 C114 113.7(3) yes
O13 C114 O14 121.3(4) yes
O13 C114 C113 118.1(4) yes
O14 C114 C113 120.5(4) yes
C22 C21 C26 108.6(3) ?
C22 C21 C27 108.8(3) ?
C22 C21 C211 106.5(3) ?
C26 C21 C27 108.1(3) ?
C26 C21 C211 111.9(3) ?
C27 C21 C211 112.8(3) ?
C21 C22 C23 112.0(3) ?
C22 C23 C24 107.6(3) ?
C22 C23 C28 108.3(3) ?
C22 C23 C213 110.7(3) ?
C24 C23 C28 108.8(3) ?
C24 C23 C213 108.8(3) ?
C28 C23 C213 112.5(3) ?
C23 C24 C25 110.7(3) ?
C24 C25 C26 109.4(3) ?
C24 C25 C29 109.2(3) ?
C26 C25 C29 109.9(3) ?
C21 C26 C25 110.2(3) ?
C21 C27 C210 110.7(3) ?
C23 C28 C210 110.5(3) ?
C25 C29 C210 109.0(3) ?
C27 C210 C28 110.1(3) ?
C27 C210 C29 109.1(3) ?
C28 C210 C29 109.1(4) ?
C21 C211 C212 116.8(3) yes
O21 C212 O22 120.7(4) yes
O21 C212 C211 120.1(4) yes
O22 C212 C211 119.1(4) yes
C23 C213 C214 114.2(3) yes
O23 C214 O24 123.1(4) yes
O23 C214 C213 117.6(3) yes
O24 C214 C213 119.3(4) yes

loop_
_geom_bond_atom_site_label_1
_geom_bond_atom_site_label_2
_geom_bond_distance
_geom_bond_publ_flag
O11 C112 1.262(5) yes
O12 C112 1.259(5) yes
O13 C114 1.286(5) yes
O14 C114 1.246(5) yes
C11 C12 1.535(5) yes
C11 C16 1.522(5) yes
C11 C17 1.528(5) yes
C11 C111 1.545(5) yes
C12 C13 1.528(5) yes
C13 C14 1.532(5) yes
C13 C18 1.534(5) yes
C13 C113 1.545(5) yes
C14 C15 1.522(6) yes
C15 C16 1.522(6) yes
C15 C19 1.519(6) yes
C17 C110 1.523(6) yes
C18 C110 1.535(6) yes
C19 C110 1.521(6) yes
C111 C112 1.483(6) yes
C113 C114 1.477(5) yes
O21 C212 1.256(5) yes
O22 C212 1.244(5) yes
O23 C214 1.262(4) yes
O24 C214 1.251(4) yes
C21 C22 1.525(5) yes
C21 C26 1.530(5) yes
C21 C27 1.529(5) yes
C21 C211 1.553(5) yes
C22 C23 1.533(5) yes
C23 C24 1.531(5) yes
C23 C28 1.533(5) yes
C23 C213 1.547(5) yes
C24 C25 1.526(5) yes
C25 C26 1.522(5) yes
C25 C29 1.530(6) yes
C27 C210 1.519(6) yes
C28 C210 1.524(6) yes
C29 C210 1.533(6) yes
C211 C212 1.477(6) yes
C213 C214 1.501(5) yes

loop_
_geom_torsion_atom_site_label_1
_geom_torsion_atom_site_label_2
_geom_torsion_atom_site_label_3
_geom_torsion_atom_site_label_4
_geom_torsion
_geom_torsion_publ_flag
C16 C11 C12 C13 -58.6(4) ?
C17 C11 C12 C13 59.0(4) ?
C111 C11 C12 C13 179.3(3) ?
C11 C12 C13 C14 58.5(4) ?
C11 C12 C13 C18 -59.2(4) ?
C11 C12 C13 C113 -178.2(3) ?
C12 C13 C14 C15 -58.2(4) ?
C18 C13 C14 C15 58.7(4) ?
C113 C13 C14 C15 178.4(3) ?
C13 C14 C15 C19 -60.3(4) ?
C13 C14 C15 C16 59.5(4) ?
C17 C11 C16 C15 -59.6(4) ?
C12 C11 C16 C15 58.1(4) ?
C111 C11 C16 C15 176.3(3) ?
C19 C15 C16 C11 60.4(4) ?
C14 C15 C16 C11 -59.6(4) ?
C16 C11 C17 C110 59.1(4) ?
C12 C11 C17 C110 -58.5(4) ?
C111 C11 C17 C110 -175.9(3) ?
C12 C13 C18 C110 59.3(4) ?
C14 C13 C18 C110 -57.8(4) ?
C113 C13 C18 C110 -179.5(3) ?
C16 C15 C19 C110 -59.8(5) ?
C14 C15 C19 C110 60.6(5) ?
C15 C19 C110 C17 60.4(5) ?
C15 C19 C110 C18 -60.6(5) ?
C11 C17 C110 C19 -60.3(4) ?
C11 C17 C110 C18 60.9(4) ?
C13 C18 C110 C19 59.6(4) ?
C13 C18 C110 C17 -61.6(4) ?
C16 C11 C111 C112 66.0(5) yes
C17 C11 C111 C112 -56.5(5) yes
C12 C11 C111 C112 -175.0(4) yes
C11 C111 C112 O12 103.1(5) yes
C11 C111 C112 O11 -78.3(5) yes
C12 C13 C113 C114 -69.9(4) yes
C14 C13 C113 C114 51.5(4) yes
C18 C13 C113 C114 171.5(3) yes
C13 C113 C114 O14 84.0(5) yes
C13 C113 C114 O13 -94.5(4) yes
C27 C21 C22 C23 -58.3(4) ?
C26 C21 C22 C23 59.2(4) ?
C211 C21 C22 C23 179.8(3) ?
C21 C22 C23 C24 -58.9(4) ?
C21 C22 C23 C28 58.5(4) ?
C21 C22 C23 C213 -177.7(3) ?
C28 C23 C24 C25 -58.2(4) ?
C22 C23 C24 C25 58.9(4) ?
C213 C23 C24 C25 178.9(3) ?
C23 C24 C25 C26 -60.5(4) ?
C23 C24 C25 C29 59.9(4) ?
C24 C25 C26 C21 59.8(4) ?
C29 C25 C26 C21 -60.2(4) ?
C22 C21 C26 C25 -58.6(4) ?
C27 C21 C26 C25 59.4(4) ?
C211 C21 C26 C25 -175.8(3) ?
C22 C21 C27 C210 57.7(4) ?
C26 C21 C27 C210 -60.2(4) ?
C211 C21 C27 C210 175.6(3) ?
C24 C23 C28 C210 58.5(4) ?
C22 C23 C28 C210 -58.2(4) ?
C213 C23 C28 C210 179.1(3) ?
C26 C25 C29 C210 59.6(4) ?
C24 C25 C29 C210 -60.5(4) ?
C21 C27 C210 C28 -58.9(4) ?
C21 C27 C210 C29 60.8(4) ?
C23 C28 C210 C27 59.4(4) ?
C23 C28 C210 C29 -60.3(4) ?
C25 C29 C210 C27 -59.5(4) ?
C25 C29 C210 C28 60.8(4) ?
C22 C21 C211 C212 -175.5(4) yes
C27 C21 C211 C212 65.2(5) yes
C26 C21 C211 C212 -56.9(5) yes
C21 C211 C212 O22 109.6(5) yes
C21 C211 C212 O21 -73.4(5) yes
C24 C23 C213 C214 179.5(3) yes
C28 C23 C213 C214 58.8(4) yes
C22 C23 C213 C214 -62.5(4) yes
C23 C213 C214 O24 -88.2(5) yes
C23 C213 C214 O23 92.9(4) yes
